data_4127163
loop_
_publ_author_name
'Paul, Mithun'
'Chakraborty, Shaunak'
'Desiraju, Gautam R.'

_publ_section_title
;
 Six-component Molecular Solids, ABC[D1-(x+y)ExFy]2.
;
_journal_name_full 'Journal of the American Chemical Society'
_journal_paper_doi 10.1021/jacs.7b12501
_journal_year 2018
_chemical_formula_moiety 'C6.19 H5 Br0.81 O2'
_chemical_formula_sum 'C6.19 H5 Br0.81 O2'
_chemical_formula_weight 175.97
_space_group_crystal_system tetragonal
_space_group_IT_number 88
_space_group_name_Hall '-I 4ad'
_space_group_name_H-M_alt 'I 41/a'
_symmetry_space_group_name_Hall '-I 4ad'
_symmetry_space_group_name_H-M 'I 41/a :2'
_atom_sites_solution_hydrogens geom
_audit_creation_method SHELXL-2014/7
_cell_angle_alpha 90
_cell_angle_beta 90
_cell_angle_gamma 90
_cell_formula_units_Z 16
_cell_length_a 19.231(2)
_cell_length_b 19.231(2)
_cell_length_c 6.9229(11)
_cell_measurement_reflns_used 3470
_cell_measurement_temperature 150(2)
_cell_measurement_theta_max 33.8
_cell_measurement_theta_min 2.1
_cell_volume 2560.3(6)
_computing_structure_refinement 'SHELXL-2014/7 (Sheldrick, 2014)'
_diffrn_ambient_temperature 150(2)
_diffrn_measured_fraction_theta_full 0.995
_diffrn_measured_fraction_theta_max 0.996
_diffrn_measurement_device_type CCD
_diffrn_radiation_type MoK\a
_diffrn_radiation_wavelength 0.71073
_diffrn_reflns_av_R_equivalents 0.1503
_diffrn_reflns_av_unetI/netI 0.0564
_diffrn_reflns_Laue_measured_fraction_full 0.995
_diffrn_reflns_Laue_measured_fraction_max 0.996
_diffrn_reflns_limit_h_max 24
_diffrn_reflns_limit_h_min -24
_diffrn_reflns_limit_k_max 24
_diffrn_reflns_limit_k_min -24
_diffrn_reflns_limit_l_max 8
_diffrn_reflns_limit_l_min -8
_diffrn_reflns_number 13071
_diffrn_reflns_point_group_measured_fraction_full 0.995
_diffrn_reflns_point_group_measured_fraction_max 0.996
_diffrn_reflns_theta_full 25.242
_diffrn_reflns_theta_max 27.487
_diffrn_reflns_theta_min 2.996
_exptl_absorpt_coefficient_mu 5.137
_exptl_crystal_density_diffrn 1.826
_exptl_crystal_description Block
_exptl_crystal_F_000 1383.0
_exptl_crystal_size_max 0
_exptl_crystal_size_mid 0
_exptl_crystal_size_min 0
_refine_diff_density_max 0.297
_refine_diff_density_min -0.298
_refine_diff_density_rms 0.077
_refine_ls_extinction_method none
_refine_ls_goodness_of_fit_ref 1.106
_refine_ls_hydrogen_treatment constr
_refine_ls_matrix_type full
_refine_ls_number_parameters 87
_refine_ls_number_reflns 1468
_refine_ls_number_restraints 0
_refine_ls_restrained_S_all 1.106
_refine_ls_R_factor_all 0.0496
_refine_ls_R_factor_gt 0.0428
_refine_ls_shift/su_max 0.001
_refine_ls_shift/su_mean 0.000
_refine_ls_structure_factor_coef Fsqd
_refine_ls_weighting_details 'w=1/[\s^2^(Fo^2^)+(0.0333P)^2^+3.3539P] where P=(Fo^2^+2Fc^2^)/3'
_refine_ls_weighting_scheme calc
_refine_ls_wR_factor_gt 0.1042
_refine_ls_wR_factor_ref 0.1076
_reflns_Friedel_coverage 0.000
_reflns_number_gt 1318
_reflns_number_total 1468
_reflns_threshold_expression 'I > 2\s(I)'
_cod_data_source_file ja7b12501_si_003.cif
_cod_data_source_block BSS2
_cod_original_cell_volume 2560.4(7)
_cod_database_code 4127163
_shelx_shelxl_version_number 2014/7
_shelx_space_group_comment
;
The symmetry employed for this shelxl refinement is uniquely defined
by the following loop, which should always be used as a source of
symmetry information in preference to the above space-group names.
They are only intended as comments.
;

loop_
_space_group_symop_operation_xyz
'x, y, z'
'-x+1/2, -y, z+1/2'
'-y+3/4, x+1/4, z+1/4'
'y+3/4, -x+3/4, z+3/4'
'x+1/2, y+1/2, z+1/2'
'-x+1, -y+1/2, z+1'
'-y+5/4, x+3/4, z+3/4'
'y+5/4, -x+5/4, z+5/4'
'-x, -y, -z'
'x-1/2, y, -z-1/2'
'y-3/4, -x-1/4, -z-1/4'
'-y-3/4, x-3/4, -z-3/4'
'-x+1/2, -y+1/2, -z+1/2'
'x, y+1/2, -z'
'y-1/4, -x+1/4, -z+1/4'
'-y-1/4, x-1/4, -z-1/4'

loop_
_atom_site_label
_atom_site_type_symbol
_atom_site_fract_x
_atom_site_fract_y
_atom_site_fract_z
_atom_site_U_iso_or_equiv
_atom_site_adp_type
_atom_site_occupancy
_atom_site_site_symmetry_order
_atom_site_calc_flag
_atom_site_refinement_flags_posn
_atom_site_refinement_flags_adp
_atom_site_refinement_flags_occupancy
C1 C 0.66648(16) 0.65977(17) -0.1153(5) 0.0355(7) Uani 1 1 d . . .
C2 C 0.63081(17) 0.72221(18) -0.0941(5) 0.0392(7) Uani 1 1 d . . .
C3 C 0.62824(19) 0.76976(18) -0.2429(6) 0.0493(9) Uani 1 1 d . . .
H3 H 0.6035 0.8110 -0.2294 0.059 Uiso 1 1 calc R U .
C4 C 0.66310(19) 0.75492(19) -0.4125(6) 0.0501(9) Uani 1 1 d . . .
H4 H 0.6619 0.7869 -0.5132 0.060 Uiso 1 1 calc R U .
C5 C 0.69968(19) 0.69355(19) -0.4359(5) 0.0449(8) Uani 1 1 d . . .
H5 H 0.7231 0.6844 -0.5506 0.054 Uiso 1 1 calc R U .
C6 C 0.70084(16) 0.64588(16) -0.2861(5) 0.0364(7) Uani 1 1 d . . .
O1 O 0.73625(14) 0.58422(13) -0.3188(4) 0.0466(6) Uani 1 1 d . . .
H1 H 0.7580 0.5734 -0.2214 0.070 Uiso 1 1 calc R U .
O2 O 0.59754(14) 0.73297(13) 0.0804(4) 0.0536(7) Uani 1 1 d . . .
H2 H 0.5791 0.7714 0.0802 0.080 Uiso 1 1 calc R U .
C7 C 0.6827(16) 0.6107(15) 0.081(5) 0.04050(18) Uani 0.1919 1 d . . P
Br1 Br 0.66696(3) 0.59538(3) 0.08704(9) 0.04050(18) Uani 0.8081 1 d . . P

loop_
_atom_site_aniso_label
_atom_site_aniso_U_11
_atom_site_aniso_U_22
_atom_site_aniso_U_33
_atom_site_aniso_U_23
_atom_site_aniso_U_13
_atom_site_aniso_U_12
C1 0.0345(15) 0.0355(16) 0.0367(15) 0.0002(13) -0.0030(13) -0.0048(13)
C2 0.0327(16) 0.0377(17) 0.0473(19) -0.0042(15) 0.0032(14) -0.0042(13)
C3 0.0450(19) 0.0356(17) 0.067(2) 0.0040(18) 0.0002(19) 0.0013(14)
C4 0.051(2) 0.045(2) 0.054(2) 0.0112(17) -0.0043(18) -0.0035(17)
C5 0.0448(18) 0.051(2) 0.0388(17) -0.0002(16) 0.0004(15) -0.0035(15)
C6 0.0322(15) 0.0354(16) 0.0418(16) -0.0057(14) -0.0017(14) -0.0022(12)
O1 0.0505(15) 0.0472(14) 0.0422(13) -0.0016(11) 0.0008(11) 0.0120(11)
O2 0.0534(15) 0.0411(13) 0.0665(17) -0.0074(13) 0.0198(13) 0.0037(11)
C7 0.0471(4) 0.0379(3) 0.0365(3) 0.0044(2) 0.0037(2) 0.00343(18)
Br1 0.0471(4) 0.0379(3) 0.0365(3) 0.0044(2) 0.0037(2) 0.00343(18)

loop_
_atom_type_symbol
_atom_type_description
_atom_type_scat_dispersion_real
_atom_type_scat_dispersion_imag
_atom_type_scat_source
C C 0.0033 0.0016 'International Tables Vol C Tables 4.2.6.8 and 6.1.1.4'
H H 0.0000 0.0000 'International Tables Vol C Tables 4.2.6.8 and 6.1.1.4'
N N 0.0061 0.0033 'International Tables Vol C Tables 4.2.6.8 and 6.1.1.4'
O O 0.0106 0.0060 'International Tables Vol C Tables 4.2.6.8 and 6.1.1.4'
Br Br -0.2901 2.4595 'International Tables Vol C Tables 4.2.6.8 and 6.1.1.4'

loop_
_geom_angle_atom_site_label_1
_geom_angle_atom_site_label_2
_geom_angle_atom_site_label_3
_geom_angle
C6 C1 C2 119.6(3)
C6 C1 C7 119.6(11)
C2 C1 C7 119.4(11)
C6 C1 Br1 120.7(2)
C2 C1 Br1 119.7(3)
C7 C1 Br1 12.4(10)
C3 C2 O2 122.5(3)
C3 C2 C1 120.8(3)
O2 C2 C1 116.7(3)
C2 C3 C4 118.7(3)
C2 C3 H3 120.6
C4 C3 H3 120.6
C5 C4 C3 121.5(3)
C5 C4 H4 119.3
C3 C4 H4 119.3
C4 C5 C6 119.0(3)
C4 C5 H5 120.5
C6 C5 H5 120.5
C1 C6 C5 120.4(3)
C1 C6 O1 122.7(3)
C5 C6 O1 116.9(3)
C6 O1 H1 109.5
C2 O2 H2 109.5

loop_
_geom_bond_atom_site_label_1
_geom_bond_atom_site_label_2
_geom_bond_distance
C1 C6 1.381(4)
C1 C2 1.391(5)
C1 C7 1.68(3)
C1 Br1 1.870(3)
C2 C3 1.378(5)
C2 O2 1.383(4)
C3 C4 1.382(6)
C3 H3 0.9300
C4 C5 1.384(5)
C4 H4 0.9300
C5 C6 1.384(5)
C5 H5 0.9300
C6 O1 1.386(4)
O1 H1 0.8200
O2 H2 0.8200

loop_
_geom_torsion_atom_site_label_1
_geom_torsion_atom_site_label_2
_geom_torsion_atom_site_label_3
_geom_torsion_atom_site_label_4
_geom_torsion
C6 C1 C2 C3 1.3(5)
C7 C1 C2 C3 167.4(12)
Br1 C1 C2 C3 -178.4(3)
C6 C1 C2 O2 -180.0(3)
C7 C1 C2 O2 -13.8(12)
Br1 C1 C2 O2 0.4(4)
O2 C2 C3 C4 179.9(3)
C1 C2 C3 C4 -1.4(5)
C2 C3 C4 C5 0.5(6)
C3 C4 C5 C6 0.4(5)
C2 C1 C6 C5 -0.3(5)
C7 C1 C6 C5 -166.4(12)
Br1 C1 C6 C5 179.4(2)
C2 C1 C6 O1 -178.7(3)
C7 C1 C6 O1 15.2(12)
Br1 C1 C6 O1 1.0(4)
C4 C5 C6 C1 -0.6(5)
C4 C5 C6 O1 177.9(3)
